data_7045878
loop_
_publ_author_name
'Capel Berdiell, Izar'
'Warriner, Stuart L.'
'Halcrow, Malcolm A.'

_publ_section_title
;
 Silver(i) complexes of bis- and tris-(pyrazolyl)azine derivatives -
 dimers, coordination polymers and a pentametallic assembly.
;
_journal_issue 15
_journal_name_full 'Dalton transactions (Cambridge, England : 2003)'
_journal_page_first 5269
_journal_page_last 5278
_journal_paper_doi 10.1039/C8DT00640G
_journal_volume 47
_journal_year 2018
_chemical_formula_moiety 'C9 H7 N7'
_chemical_formula_sum 'C9 H7 N7'
_chemical_formula_weight 213.22
_chemical_name_systematic
; 
2,4-Di(pyrazol-1-yl)-6H-1,3,5-triazine
;
_space_group_IT_number 14
_space_group_name_Hall '-P 2yn'
_space_group_name_H-M_alt 'P 1 21/n 1'
_symmetry_cell_setting monoclinic
_symmetry_space_group_name_Hall '-P 2yn'
_symmetry_space_group_name_H-M 'P 1 21/n 1'
_atom_sites_solution_hydrogens geom
_atom_sites_solution_primary direct
_atom_sites_solution_secondary difmap
_audit_creation_method SHELXL-97
_audit_update_record
;
2018-01-08 deposited with the CCDC.
2018-03-16 downloaded from the CCDC.
;
_cell_angle_alpha 90.00
_cell_angle_beta 103.275(7)
_cell_angle_gamma 90.00
_cell_formula_units_Z 4
_cell_length_a 14.3972(8)
_cell_length_b 4.1060(2)
_cell_length_c 16.4295(11)
_cell_measurement_reflns_used 1422
_cell_measurement_temperature 120(2)
_cell_measurement_theta_max 73.36
_cell_measurement_theta_min 4.60
_cell_volume 945.28(10)
_computing_cell_refinement 'CrysAlisPro, Agilent Technologies'
_computing_data_collection 'CrysAlisPro, Agilent Technologies'
_computing_data_reduction 'CrysAlisPro, Agilent Technologies'
_computing_molecular_graphics 'XSEED (Barbour, 2001)'
_computing_publication_material 'local program'
_computing_structure_refinement 'SHELXL-97 (Sheldrick, 1997)'
_computing_structure_solution 'SHELXS-97 (Sheldrick, 1990)'
_diffrn_ambient_temperature 120(2)
_diffrn_detector_area_resol_mean 5.3095
_diffrn_measured_fraction_theta_full 0.971
_diffrn_measured_fraction_theta_max 0.957
_diffrn_measurement_device_type 'SuperNova, Dual, Cu at zero, Atlas'
_diffrn_measurement_method '\w scans'
_diffrn_radiation_monochromator mirror
_diffrn_radiation_source 'SuperNova (Cu) X-ray Source'
_diffrn_radiation_type CuK\a
_diffrn_radiation_wavelength 1.54184
_diffrn_reflns_av_R_equivalents 0.0299
_diffrn_reflns_av_sigmaI/netI 0.0301
_diffrn_reflns_limit_h_max 17
_diffrn_reflns_limit_h_min -17
_diffrn_reflns_limit_k_max 4
_diffrn_reflns_limit_k_min -4
_diffrn_reflns_limit_l_max 20
_diffrn_reflns_limit_l_min -14
_diffrn_reflns_number 3204
_diffrn_reflns_theta_full 72.00
_diffrn_reflns_theta_max 73.57
_diffrn_reflns_theta_min 3.69
_diffrn_standards_decay_% 0
_diffrn_standards_interval_count 0
_diffrn_standards_interval_time 0
_diffrn_standards_number 0
_exptl_absorpt_coefficient_mu 0.857
_exptl_absorpt_correction_T_max 1.000
_exptl_absorpt_correction_T_min 0.736
_exptl_absorpt_correction_type multi-scan
_exptl_absorpt_process_details
; 
CrysAlisPro, Agilent Technologies,
Version 1.171.36.24 (release 03-12-2012 CrysAlis171 .NET)
Empirical absorption correction using spherical harmonics,
 implemented in SCALE3 ABSPACK scaling algorithm.
;
_exptl_crystal_colour colourless
_exptl_crystal_density_diffrn 1.498
_exptl_crystal_density_method 'not measured'
_exptl_crystal_description fragment
_exptl_crystal_F_000 440
_exptl_crystal_recrystallization_method 'Re-crystallisation from solvent: Nitromethane/diethyl ether'
_exptl_crystal_size_max 0.25
_exptl_crystal_size_mid 0.16
_exptl_crystal_size_min 0.10
_refine_diff_density_max 0.214
_refine_diff_density_min -0.269
_refine_diff_density_rms 0.059
_refine_ls_extinction_method none
_refine_ls_goodness_of_fit_ref 1.076
_refine_ls_hydrogen_treatment refxyz
_refine_ls_matrix_type full
_refine_ls_number_parameters 166
_refine_ls_number_reflns 1814
_refine_ls_number_restraints 0
_refine_ls_restrained_S_all 1.076
_refine_ls_R_factor_all 0.0512
_refine_ls_R_factor_gt 0.0426
_refine_ls_shift/su_max 0.000
_refine_ls_shift/su_mean 0.000
_refine_ls_structure_factor_coef Fsqd
_refine_ls_weighting_details 'calc w=1/[\s^2^(Fo^2^)+(0.0610P)^2^+0.2324P] where P=(Fo^2^+2Fc^2^)/3'
_refine_ls_weighting_scheme calc
_refine_ls_wR_factor_gt 0.1072
_refine_ls_wR_factor_ref 0.1161
_reflns_number_gt 1530
_reflns_number_total 1814
_reflns_threshold_expression >2sigma(I)
_cod_data_source_file c8dt00640g2.cif
_cod_data_source_block 108-l5
_cod_depositor_comments 'Adding full bibliography for 7045878--7045888.cif.'
_cod_original_cell_volume 945.28(9)
_cod_original_sg_symbol_H-M 'P 21/n'
_cod_database_code 7045878

loop_
_symmetry_equiv_pos_as_xyz
'x, y, z'
'-x+1/2, y+1/2, -z+1/2'
'-x, -y, -z'
'x-1/2, -y-1/2, z-1/2'

loop_
_atom_site_label
_atom_site_type_symbol
_atom_site_fract_x
_atom_site_fract_y
_atom_site_fract_z
_atom_site_U_iso_or_equiv
_atom_site_adp_type
_atom_site_occupancy
_atom_site_symmetry_multiplicity
_atom_site_calc_flag
N1 N 0.55602(9) 0.5037(3) 0.31373(8) 0.0228(3) Uani 1 1 d
C2 C 0.58291(11) 0.3019(4) 0.37810(10) 0.0226(3) Uani 1 1 d
N3 N 0.53036(9) 0.1921(4) 0.42919(8) 0.0256(3) Uani 1 1 d
C4 C 0.44037(11) 0.3011(4) 0.40944(10) 0.0259(4) Uani 1 1 d
H4 H 0.4010(14) 0.229(5) 0.4451(13) 0.031 Uiso 1 1 d
N5 N 0.40248(9) 0.4965(4) 0.34579(8) 0.0251(3) Uani 1 1 d
C6 C 0.46477(11) 0.5873(4) 0.30097(10) 0.0228(3) Uani 1 1 d
N7 N 0.67704(9) 0.1920(3) 0.39175(8) 0.0225(3) Uani 1 1 d
N8 N 0.71528(9) -0.0092(4) 0.45757(8) 0.0271(3) Uani 1 1 d
C9 C 0.80259(12) -0.0636(5) 0.44805(11) 0.0290(4) Uani 1 1 d
H9 H 0.8432(14) -0.202(5) 0.4858(13) 0.035 Uiso 1 1 d
C10 C 0.82197(12) 0.0959(5) 0.37768(11) 0.0297(4) Uani 1 1 d
H10 H 0.8784(15) 0.099(5) 0.3587(14) 0.036 Uiso 1 1 d
C11 C 0.74021(11) 0.2568(4) 0.34338(11) 0.0269(4) Uani 1 1 d
H11 H 0.7216(14) 0.394(5) 0.2967(13) 0.032 Uiso 1 1 d
N12 N 0.42858(9) 0.7931(3) 0.23326(8) 0.0238(3) Uani 1 1 d
N13 N 0.48539(9) 0.9098(4) 0.18348(9) 0.0272(3) Uani 1 1 d
C14 C 0.42640(12) 1.0845(4) 0.12643(10) 0.0286(4) Uani 1 1 d
H14 H 0.4538(14) 1.193(5) 0.0832(13) 0.034 Uiso 1 1 d
C15 C 0.33206(12) 1.0795(4) 0.13720(11) 0.0285(4) Uani 1 1 d
H15 H 0.2787(14) 1.184(6) 0.1031(13) 0.034 Uiso 1 1 d
C16 C 0.33567(11) 0.8922(4) 0.20587(10) 0.0263(4) Uani 1 1 d
H16 H 0.2881(14) 0.834(5) 0.2323(13) 0.032 Uiso 1 1 d

loop_
_atom_site_aniso_label
_atom_site_aniso_U_11
_atom_site_aniso_U_22
_atom_site_aniso_U_33
_atom_site_aniso_U_23
_atom_site_aniso_U_13
_atom_site_aniso_U_12
N1 0.0256(6) 0.0245(7) 0.0197(6) -0.0018(5) 0.0079(5) -0.0018(5)
C2 0.0251(7) 0.0244(8) 0.0190(7) -0.0049(6) 0.0067(6) -0.0031(6)
N3 0.0264(6) 0.0317(8) 0.0207(6) 0.0004(6) 0.0096(5) -0.0017(5)
C4 0.0272(8) 0.0307(9) 0.0226(8) -0.0020(6) 0.0117(6) -0.0042(6)
N5 0.0253(6) 0.0305(8) 0.0211(7) -0.0015(5) 0.0086(5) -0.0016(5)
C6 0.0252(7) 0.0241(8) 0.0201(7) -0.0046(6) 0.0070(6) -0.0023(6)
N7 0.0244(6) 0.0254(7) 0.0188(6) 0.0004(5) 0.0071(5) -0.0004(5)
N8 0.0300(7) 0.0316(8) 0.0201(7) 0.0031(6) 0.0066(5) 0.0007(6)
C9 0.0291(8) 0.0338(9) 0.0234(8) -0.0013(7) 0.0049(6) 0.0036(7)
C10 0.0252(7) 0.0391(10) 0.0263(9) -0.0022(7) 0.0087(6) 0.0002(7)
C11 0.0278(8) 0.0331(9) 0.0221(8) -0.0004(7) 0.0104(6) -0.0012(7)
N12 0.0255(6) 0.0262(7) 0.0215(7) -0.0009(5) 0.0090(5) -0.0003(5)
N13 0.0308(7) 0.0302(8) 0.0224(7) 0.0005(6) 0.0101(5) -0.0016(6)
C14 0.0354(9) 0.0305(9) 0.0206(8) 0.0011(7) 0.0078(7) -0.0016(7)
C15 0.0304(8) 0.0303(9) 0.0237(8) -0.0008(7) 0.0039(6) 0.0032(7)
C16 0.0234(7) 0.0301(9) 0.0252(8) -0.0016(7) 0.0055(6) 0.0013(6)

loop_
_atom_type_symbol
_atom_type_description
_atom_type_scat_dispersion_real
_atom_type_scat_dispersion_imag
_atom_type_scat_source
C C 0.0181 0.0091 'International Tables Vol C Tables 4.2.6.8 and 6.1.1.4'
H H 0.0000 0.0000 'International Tables Vol C Tables 4.2.6.8 and 6.1.1.4'
N N 0.0311 0.0180 'International Tables Vol C Tables 4.2.6.8 and 6.1.1.4'

loop_
_geom_angle_atom_site_label_1
_geom_angle_atom_site_label_2
_geom_angle_atom_site_label_3
_geom_angle
C6 N1 C2 112.58(13)
N1 C2 N3 127.52(15)
N1 C2 N7 115.07(13)
N3 C2 N7 117.40(15)
C2 N3 C4 113.11(15)
N5 C4 N3 126.24(14)
N5 C4 H4 118.5(12)
N3 C4 H4 115.2(12)
C4 N5 C6 113.26(13)
N1 C6 N5 127.26(15)
N1 C6 N12 117.16(14)
N5 C6 N12 115.59(13)
C11 N7 N8 112.10(13)
C11 N7 C2 126.54(14)
N8 N7 C2 121.34(13)
C9 N8 N7 103.24(13)
N8 C9 C10 113.02(15)
N8 C9 H9 119.3(13)
C10 C9 H9 127.7(13)
C11 C10 C9 104.52(14)
C11 C10 H10 126.4(13)
C9 C10 H10 129.1(13)
C10 C11 N7 107.12(15)
C10 C11 H11 133.6(12)
N7 C11 H11 119.3(12)
N13 N12 C16 111.82(13)
N13 N12 C6 121.45(13)
C16 N12 C6 126.68(14)
C14 N13 N12 103.81(13)
N13 C14 C15 112.56(15)
N13 C14 H14 117.0(12)
C15 C14 H14 130.5(12)
C16 C15 C14 104.99(15)
C16 C15 H15 128.4(13)
C14 C15 H15 126.6(13)
C15 C16 N12 106.82(14)
C15 C16 H16 130.4(13)
N12 C16 H16 122.8(13)

loop_
_geom_bond_atom_site_label_1
_geom_bond_atom_site_label_2
_geom_bond_distance
N1 C6 1.327(2)
N1 C2 1.329(2)
C2 N3 1.331(2)
C2 N7 1.397(2)
N3 C4 1.338(2)
C4 N5 1.331(2)
C4 H4 0.95(2)
N5 C6 1.338(2)
C6 N12 1.399(2)
N7 C11 1.364(2)
N7 N8 1.3717(19)
N8 C9 1.321(2)
C9 C10 1.411(2)
C9 H9 0.94(2)
C10 C11 1.355(2)
C10 H10 0.93(2)
C11 H11 0.94(2)
N12 N13 1.3692(19)
N12 C16 1.372(2)
N13 C14 1.323(2)
C14 C15 1.410(2)
C14 H14 0.99(2)
C15 C16 1.356(2)
C15 H15 0.94(2)
C16 H16 0.92(2)
